data_2232067
loop_
_publ_author_name
'Kargar, Hadi'
'Kia, Reza'

_publ_section_title
;
 {5,5'-Bis(diethylamino)-2,2'-[(2,2-dimethylpropane-1,3-diyl)bis(nitrilomethanylylidene)]diphenolato}dioxidomolybdenum(VI)
;
_journal_coeditor_code TK2784
_journal_issue 10
_journal_name_full 'Acta Crystallographica Section E'
_journal_page_first m1348
_journal_paper_doi 10.1107/S1600536811035069
_journal_volume 67
_journal_year 2011
_chemical_formula_iupac '[Mo (C27 H38 N4 O2) O2]'
_chemical_formula_moiety 'C27 H38 Mo N4 O4'
_chemical_formula_sum 'C27 H38 Mo N4 O4'
_chemical_formula_weight 578.55
_chemical_name_systematic
{5,5'-Bis(diethylamino)-2,2'-[(2,2-dimethylpropane-1,3-diyl)bis(nitrilomethanylylidene)]diphenolato}dioxidomolybdenum(VI)
_space_group_IT_number 61
_symmetry_cell_setting orthorhombic
_symmetry_space_group_name_Hall '-P 2ac 2ab'
_symmetry_space_group_name_H-M 'P b c a'
_atom_sites_solution_hydrogens geom
_atom_sites_solution_primary direct
_atom_sites_solution_secondary difmap
_audit_creation_method SHELXL-97
_cell_angle_alpha 90.00
_cell_angle_beta 90.00
_cell_angle_gamma 90.00
_cell_formula_units_Z 8
_cell_length_a 9.1561(9)
_cell_length_b 20.6965(16)
_cell_length_c 28.482(2)
_cell_measurement_reflns_used 76.43
_cell_measurement_temperature 291(2)
_cell_measurement_theta_max 29.50
_cell_measurement_theta_min 1.84
_cell_volume 5397.3(8)
_computing_cell_refinement 'X-AREA (Stoe & Cie, 2009)'
_computing_data_collection 'X-AREA (Stoe & Cie, 2009)'
_computing_data_reduction 'X-AREA (Stoe & Cie, 2009)'
_computing_molecular_graphics 'SHELXTL (Sheldrick, 2008)'
_computing_publication_material 'SHELXTL (Sheldrick, 2008) and PLATON (Spek, 2009)'
_computing_structure_refinement 'SHELXTL (Sheldrick, 2008)'
_computing_structure_solution 'SHELXTL (Sheldrick, 2008)'
_diffrn_ambient_temperature 291(2)
_diffrn_detector_area_resol_mean '0.15 mm'
_diffrn_measured_fraction_theta_full 0.996
_diffrn_measured_fraction_theta_max 0.996
_diffrn_measurement_device_type 'Stoe IPDS 2T Image Plate'
_diffrn_measurement_method \w
_diffrn_radiation_monochromator graphite
_diffrn_radiation_source 'fine-focus sealed tube'
_diffrn_radiation_type MoK\a
_diffrn_radiation_wavelength 0.71073
_diffrn_reflns_av_R_equivalents 0.0831
_diffrn_reflns_av_sigmaI/netI 0.0971
_diffrn_reflns_limit_h_max 12
_diffrn_reflns_limit_h_min -10
_diffrn_reflns_limit_k_max 28
_diffrn_reflns_limit_k_min -23
_diffrn_reflns_limit_l_max 32
_diffrn_reflns_limit_l_min -38
_diffrn_reflns_number 23235
_diffrn_reflns_theta_full 29.15
_diffrn_reflns_theta_max 29.15
_diffrn_reflns_theta_min 2.09
_diffrn_standards_number 0
_exptl_absorpt_coefficient_mu 0.525
_exptl_absorpt_correction_T_max 1.000
_exptl_absorpt_correction_T_min 0.918
_exptl_absorpt_correction_type multi-scan
_exptl_absorpt_process_details '[MULABS (Blessing, 1995) in PLATON (Spek, 2009)]'
_exptl_crystal_colour dark-red
_exptl_crystal_density_diffrn 1.424
_exptl_crystal_density_method 'not measured'
_exptl_crystal_description block
_exptl_crystal_F_000 2416
_exptl_crystal_size_max 0.23
_exptl_crystal_size_mid 0.21
_exptl_crystal_size_min 0.18
_refine_diff_density_max 0.627
_refine_diff_density_min -0.617
_refine_ls_extinction_method none
_refine_ls_goodness_of_fit_ref 0.804
_refine_ls_hydrogen_treatment constr
_refine_ls_matrix_type full
_refine_ls_number_parameters 349
_refine_ls_number_reflns 7253
_refine_ls_number_restraints 0
_refine_ls_restrained_S_all 0.804
_refine_ls_R_factor_all 0.1191
_refine_ls_R_factor_gt 0.0412
_refine_ls_shift/su_max 0.001
_refine_ls_shift/su_mean 0.000
_refine_ls_structure_factor_coef Fsqd
_refine_ls_weighting_details 'calc w=1/[\s^2^(Fo^2^)+(0.0298P)^2^] where P=(Fo^2^+2Fc^2^)/3'
_refine_ls_weighting_scheme calc
_refine_ls_wR_factor_gt 0.0701
_refine_ls_wR_factor_ref 0.0853
_reflns_number_gt 3501
_reflns_number_total 7253
_reflns_threshold_expression I>2\s(I)
_cod_data_source_file tk2784.cif
_cod_data_source_block I
_cod_original_cell_volume 5397.4(8)
_cod_database_code 2232067
_cod_database_fobs_code 2232067

loop_
_symmetry_equiv_pos_as_xyz
'x, y, z'
'-x+1/2, -y, z+1/2'
'-x, y+1/2, -z+1/2'
'x+1/2, -y+1/2, -z'
'-x, -y, -z'
'x-1/2, y, -z-1/2'
'x, -y-1/2, z-1/2'
'-x-1/2, y-1/2, z'

loop_
_atom_site_type_symbol
_atom_site_label
_atom_site_fract_x
_atom_site_fract_y
_atom_site_fract_z
_atom_site_U_iso_or_equiv
_atom_site_adp_type
_atom_site_calc_flag
_atom_site_refinement_flags
_atom_site_occupancy
_atom_site_symmetry_multiplicity
_atom_site_disorder_assembly
_atom_site_disorder_group
Mo Mo1 0.49195(3) 0.442570(12) 0.139197(9) 0.03834(7) Uani d . 1 1 . .
O O1 0.4476(2) 0.54138(9) 0.13559(7) 0.0380(5) Uani d . 1 1 . .
O O2 0.3715(2) 0.43150(10) 0.08334(8) 0.0435(5) Uani d . 1 1 . .
O O3 0.3721(2) 0.43668(12) 0.18463(8) 0.0553(6) Uani d . 1 1 . .
O O4 0.5773(2) 0.36911(10) 0.13823(10) 0.0583(6) Uani d . 1 1 . .
N N1 0.6703(3) 0.47939(12) 0.18040(10) 0.0391(6) Uani d . 1 1 . .
N N2 0.6620(3) 0.47492(12) 0.08281(9) 0.0369(6) Uani d . 1 1 . .
N N3 0.2751(3) 0.73949(13) 0.19983(10) 0.0462(7) Uani d . 1 1 . .
N N4 0.2220(3) 0.30286(16) -0.04657(12) 0.0670(10) Uani d . 1 1 . .
C C1 0.4504(3) 0.58292(14) 0.17016(11) 0.0332(7) Uani d . 1 1 . .
C C2 0.3614(3) 0.63792(14) 0.16787(11) 0.0344(7) Uani d . 1 1 . .
H H2A 0.2977 0.6424 0.1427 0.041 Uiso calc R 1 1 . .
C C3 0.3648(3) 0.68669(15) 0.20226(11) 0.0371(7) Uani d . 1 1 . .
C C4 0.4634(3) 0.67881(15) 0.24025(11) 0.0440(8) Uani d . 1 1 . .
H H4A 0.4677 0.7100 0.2637 0.053 Uiso calc R 1 1 . .
C C5 0.5515(3) 0.62622(16) 0.24259(11) 0.0437(8) Uani d . 1 1 . .
H H5A 0.6163 0.6230 0.2676 0.052 Uiso calc R 1 1 . .
C C6 0.5496(3) 0.57600(14) 0.20878(11) 0.0360(7) Uani d . 1 1 . .
C C7 0.6614(3) 0.52931(16) 0.20827(11) 0.0413(8) Uani d . 1 1 . .
H H7A 0.7364 0.5346 0.2300 0.050 Uiso calc R 1 1 . .
C C8 0.8160(3) 0.45126(17) 0.17236(13) 0.0522(9) Uani d . 1 1 . .
H H8A 0.8060 0.4052 0.1669 0.063 Uiso calc R 1 1 . .
H H8B 0.8750 0.4571 0.2003 0.063 Uiso calc R 1 1 . .
C C9 0.8949(3) 0.48238(17) 0.13003(13) 0.0501(9) Uani d . 1 1 . .
C C10 0.7854(3) 0.51603(15) 0.09690(12) 0.0434(8) Uani d . 1 1 . .
H H10A 0.7475 0.5543 0.1124 0.052 Uiso calc R 1 1 . .
H H10B 0.8368 0.5301 0.0689 0.052 Uiso calc R 1 1 . .
C C11 0.6523(3) 0.45916(14) 0.03940(12) 0.0391(8) Uani d . 1 1 . .
H H11A 0.7250 0.4742 0.0194 0.047 Uiso calc R 1 1 . .
C C12 0.5390(3) 0.42037(14) 0.01886(11) 0.0362(7) Uani d . 1 1 . .
C C13 0.5568(3) 0.39713(16) -0.02727(11) 0.0427(8) Uani d . 1 1 A .
H H13A 0.6415 0.4078 -0.0436 0.051 Uiso calc R 1 1 . .
C C14 0.4546(3) 0.35966(16) -0.04896(12) 0.0477(9) Uani d . 1 1 . .
H H14A 0.4721 0.3445 -0.0792 0.057 Uiso calc R 1 1 A .
C C15 0.3227(3) 0.34347(17) -0.02622(12) 0.0432(8) Uani d . 1 1 A .
C C16 0.2983(3) 0.37042(15) 0.01826(11) 0.0381(7) Uani d . 1 1 . .
H H16A 0.2091 0.3635 0.0331 0.046 Uiso calc R 1 1 A .
C C17 0.4042(3) 0.40730(14) 0.04073(11) 0.0350(7) Uani d . 1 1 A .
C C18 0.9790(4) 0.4305(2) 0.10277(15) 0.0779(13) Uani d . 1 1 . .
H H18A 1.0274 0.4500 0.0764 0.117 Uiso calc R 1 1 . .
H H18B 0.9121 0.3982 0.0918 0.117 Uiso calc R 1 1 . .
H H18C 1.0502 0.4109 0.1230 0.117 Uiso calc R 1 1 . .
C C19 1.0010(4) 0.5349(2) 0.14705(15) 0.0786(12) Uani d . 1 1 . .
H H19A 0.9479 0.5672 0.1643 0.118 Uiso calc R 1 1 . .
H H19B 1.0477 0.5546 0.1205 0.118 Uiso calc R 1 1 . .
H H19C 1.0735 0.5158 0.1670 0.118 Uiso calc R 1 1 . .
C C20 0.2832(4) 0.79287(17) 0.23365(14) 0.0596(10) Uani d . 1 1 . .
H H20A 0.2977 0.7750 0.2648 0.072 Uiso calc R 1 1 . .
H H20B 0.1906 0.8156 0.2337 0.072 Uiso calc R 1 1 . .
C C21 0.4011(5) 0.8398(2) 0.22395(16) 0.0779(13) Uani d . 1 1 . .
H H21A 0.4103 0.8689 0.2500 0.117 Uiso calc R 1 1 . .
H H21B 0.3780 0.8637 0.1961 0.117 Uiso calc R 1 1 . .
H H21C 0.4915 0.8171 0.2195 0.117 Uiso calc R 1 1 . .
C C22 0.1724(4) 0.74766(17) 0.16090(13) 0.0528(9) Uani d . 1 1 . .
H H22A 0.0958 0.7772 0.1706 0.063 Uiso calc R 1 1 . .
H H22B 0.1271 0.7063 0.1542 0.063 Uiso calc R 1 1 . .
C C23 0.2410(4) 0.77286(18) 0.11687(14) 0.0657(11) Uani d . 1 1 . .
H H23A 0.1680 0.7764 0.0928 0.099 Uiso calc R 1 1 . .
H H23B 0.3163 0.7437 0.1068 0.099 Uiso calc R 1 1 . .
H H23C 0.2826 0.8147 0.1228 0.099 Uiso calc R 1 1 . .
C C24 0.0879(4) 0.2846(2) -0.02313(14) 0.0633(11) Uani d . 1 1 A .
H H24A 0.1085 0.2782 0.0100 0.076 Uiso calc R 1 1 . .
H H24B 0.0553 0.2435 -0.0358 0.076 Uiso calc R 1 1 . .
C C25 -0.0340(4) 0.3327(2) -0.02772(16) 0.0821(14) Uani d . 1 1 . .
H H25A -0.1194 0.3164 -0.0121 0.123 Uiso calc R 1 1 A .
H H25B -0.0554 0.3395 -0.0603 0.123 Uiso calc R 1 1 . .
H H25C -0.0053 0.3728 -0.0136 0.123 Uiso calc R 1 1 . .
C C26A 0.2695(11) 0.2569(6) -0.0854(3) 0.060(3) Uani d P 0.588(18) 1 A 1
H H26A 0.3728 0.2474 -0.0823 0.072 Uiso calc PR 0.588(18) 1 A 1
H H26B 0.2159 0.2166 -0.0828 0.072 Uiso calc PR 0.588(18) 1 A 1
C C27A 0.2401(10) 0.2877(5) -0.1326(4) 0.085(4) Uani d P 0.588(18) 1 A 1
H H27A 0.2656 0.2579 -0.1572 0.127 Uiso calc PR 0.588(18) 1 A 1
H H27B 0.2977 0.3262 -0.1357 0.127 Uiso calc PR 0.588(18) 1 A 1
H H27C 0.1384 0.2984 -0.1351 0.127 Uiso calc PR 0.588(18) 1 A 1
C C27B 0.3204(19) 0.2334(7) -0.1047(8) 0.104(7) Uani d P 0.412(18) 1 A 2
H H27D 0.3417 0.2254 -0.1372 0.155 Uiso calc PR 0.412(18) 1 A 2
H H27E 0.2672 0.1974 -0.0920 0.155 Uiso calc PR 0.412(18) 1 A 2
H H27F 0.4101 0.2387 -0.0877 0.155 Uiso calc PR 0.412(18) 1 A 2
C C26B 0.2313(13) 0.2929(7) -0.1004(6) 0.064(4) Uani d P 0.412(18) 1 A 2
H H26C 0.1351 0.2870 -0.1140 0.076 Uiso calc PR 0.412(18) 1 A 2
H H26D 0.2787 0.3293 -0.1156 0.076 Uiso calc PR 0.412(18) 1 A 2

loop_
_atom_site_aniso_label
_atom_site_aniso_U_11
_atom_site_aniso_U_22
_atom_site_aniso_U_33
_atom_site_aniso_U_12
_atom_site_aniso_U_13
_atom_site_aniso_U_23
Mo1 0.03924(12) 0.03549(11) 0.04029(13) -0.00411(14) 0.00207(15) -0.00126(15)
O1 0.0455(10) 0.0372(11) 0.0313(11) 0.0045(8) -0.0070(9) -0.0051(10)
O2 0.0376(11) 0.0498(14) 0.0430(13) -0.0068(10) 0.0013(10) -0.0123(11)
O3 0.0568(14) 0.0621(16) 0.0469(14) -0.0094(13) 0.0114(11) 0.0036(14)
O4 0.0646(15) 0.0350(12) 0.0753(17) -0.0016(11) 0.0033(15) 0.0014(14)
N1 0.0414(15) 0.0372(16) 0.0386(16) 0.0064(12) -0.0060(12) 0.0040(13)
N2 0.0335(13) 0.0349(15) 0.0423(17) -0.0025(11) -0.0008(12) -0.0025(13)
N3 0.0547(17) 0.0393(16) 0.0447(18) 0.0062(13) -0.0016(14) -0.0032(14)
N4 0.056(2) 0.093(3) 0.052(2) -0.0285(18) 0.0033(15) -0.0278(19)
C1 0.0314(14) 0.0345(15) 0.0338(17) -0.0039(12) 0.0011(12) -0.0007(14)
C2 0.0333(15) 0.0413(18) 0.0285(17) -0.0002(13) -0.0013(13) -0.0017(14)
C3 0.0385(16) 0.0388(18) 0.0339(18) -0.0004(14) 0.0032(13) 0.0012(15)
C4 0.054(2) 0.0400(18) 0.0379(19) -0.0007(15) -0.0071(14) -0.0084(15)
C5 0.0487(19) 0.0503(19) 0.0321(17) -0.0063(15) -0.0086(14) -0.0014(16)
C6 0.0392(16) 0.0363(16) 0.0324(16) -0.0031(12) -0.0040(13) -0.0008(14)
C7 0.0409(18) 0.0488(19) 0.0342(18) -0.0032(15) -0.0070(14) 0.0038(16)
C8 0.0419(18) 0.047(2) 0.067(3) 0.0110(16) -0.0086(17) -0.004(2)
C9 0.0333(16) 0.059(2) 0.059(2) 0.0013(15) -0.0030(16) -0.0093(19)
C10 0.0398(17) 0.0400(18) 0.050(2) -0.0094(14) 0.0000(15) -0.0072(16)
C11 0.0362(16) 0.0352(19) 0.046(2) -0.0001(13) 0.0059(14) 0.0000(15)
C12 0.0345(17) 0.0358(16) 0.0382(17) -0.0017(12) -0.0039(13) -0.0004(14)
C13 0.0404(17) 0.053(2) 0.0343(18) -0.0016(15) 0.0044(14) 0.0036(16)
C14 0.051(2) 0.058(2) 0.0347(18) -0.0049(16) -0.0017(15) -0.0079(17)
C15 0.0405(18) 0.051(2) 0.038(2) -0.0048(15) -0.0045(15) -0.0028(17)
C16 0.0358(16) 0.0417(18) 0.0368(19) -0.0050(14) 0.0009(14) 0.0007(16)
C17 0.0357(16) 0.0327(17) 0.0365(19) 0.0005(13) -0.0021(13) -0.0018(14)
C18 0.063(3) 0.092(3) 0.079(3) 0.033(2) 0.004(2) -0.012(2)
C19 0.060(2) 0.098(3) 0.078(3) -0.023(2) -0.022(2) -0.002(2)
C20 0.064(3) 0.055(2) 0.059(3) 0.0127(19) 0.0056(19) -0.0100(19)
C21 0.078(3) 0.064(3) 0.091(4) -0.005(2) -0.020(3) -0.008(2)
C22 0.049(2) 0.043(2) 0.067(3) 0.0097(16) 0.0022(18) -0.0001(19)
C23 0.086(3) 0.053(2) 0.059(3) -0.005(2) -0.003(2) 0.012(2)
C24 0.059(2) 0.071(3) 0.059(3) -0.027(2) -0.006(2) -0.011(2)
C25 0.067(3) 0.103(4) 0.077(3) -0.013(3) -0.001(2) -0.009(3)
C26A 0.076(6) 0.054(7) 0.049(6) -0.018(5) -0.006(4) -0.008(5)
C27A 0.094(6) 0.115(8) 0.045(7) -0.025(5) -0.017(5) -0.006(6)
C27B 0.104(12) 0.076(10) 0.132(16) 0.005(8) -0.018(10) -0.056(10)
C26B 0.065(7) 0.072(9) 0.055(12) -0.020(6) -0.018(6) -0.007(7)

loop_
_atom_type_symbol
_atom_type_description
_atom_type_scat_dispersion_real
_atom_type_scat_dispersion_imag
_atom_type_scat_source
C C 0.0033 0.0016 'International Tables Vol C Tables 4.2.6.8 and 6.1.1.4'
H H 0.0000 0.0000 'International Tables Vol C Tables 4.2.6.8 and 6.1.1.4'
N N 0.0061 0.0033 'International Tables Vol C Tables 4.2.6.8 and 6.1.1.4'
O O 0.0106 0.0060 'International Tables Vol C Tables 4.2.6.8 and 6.1.1.4'
Mo Mo -1.6832 0.6857 'International Tables Vol C Tables 4.2.6.8 and 6.1.1.4'

loop_
_geom_angle_atom_site_label_1
_geom_angle_atom_site_label_2
_geom_angle_atom_site_label_3
_geom_angle
O3 Mo1 O4 104.10(12)
O3 Mo1 O2 104.32(10)
O4 Mo1 O2 98.11(11)
O3 Mo1 O1 88.97(10)
O4 Mo1 O1 163.60(9)
O2 Mo1 O1 87.99(9)
O3 Mo1 N1 95.75(11)
O4 Mo1 N1 88.67(11)
O2 Mo1 N1 156.44(10)
O1 Mo1 N1 80.07(9)
O3 Mo1 N2 166.90(10)
O4 Mo1 N2 86.50(10)
O2 Mo1 N2 81.35(9)
O1 Mo1 N2 79.35(8)
N1 Mo1 N2 76.55(10)
C1 O1 Mo1 127.10(19)
C17 O2 Mo1 130.82(18)
C7 N1 C8 117.7(3)
C7 N1 Mo1 124.4(2)
C8 N1 Mo1 117.6(2)
C11 N2 C10 117.7(3)
C11 N2 Mo1 123.0(2)
C10 N2 Mo1 119.4(2)
C3 N3 C22 121.1(3)
C3 N3 C20 122.5(3)
C22 N3 C20 116.3(3)
C15 N4 C24 122.3(3)
C15 N4 C26A 119.8(4)
C24 N4 C26A 114.4(4)
C15 N4 C26B 117.5(5)
C24 N4 C26B 117.9(5)
O1 C1 C2 119.2(3)
O1 C1 C6 121.7(3)
C2 C1 C6 119.0(3)
C1 C2 C3 122.5(3)
C1 C2 H2A 118.7
C3 C2 H2A 118.7
N3 C3 C2 121.6(3)
N3 C3 C4 120.8(3)
C2 C3 C4 117.6(3)
C5 C4 C3 120.5(3)
C5 C4 H4A 119.7
C3 C4 H4A 119.7
C4 C5 C6 123.2(3)
C4 C5 H5A 118.4
C6 C5 H5A 118.4
C7 C6 C5 120.1(3)
C7 C6 C1 121.4(3)
C5 C6 C1 117.1(3)
N1 C7 C6 126.5(3)
N1 C7 H7A 116.7
C6 C7 H7A 116.7
N1 C8 C9 112.3(3)
N1 C8 H8A 109.1
C9 C8 H8A 109.1
N1 C8 H8B 109.1
C9 C8 H8B 109.1
H8A C8 H8B 107.9
C18 C9 C19 109.8(3)
C18 C9 C10 109.4(3)
C19 C9 C10 106.5(3)
C18 C9 C8 109.8(3)
C19 C9 C8 110.1(3)
C10 C9 C8 111.2(3)
N2 C10 C9 113.9(3)
N2 C10 H10A 108.8
C9 C10 H10A 108.8
N2 C10 H10B 108.8
C9 C10 H10B 108.8
H10A C10 H10B 107.7
N2 C11 C12 125.8(3)
N2 C11 H11A 117.1
C12 C11 H11A 117.1
C13 C12 C17 116.6(3)
C13 C12 C11 119.2(3)
C17 C12 C11 124.1(3)
C14 C13 C12 122.5(3)
C14 C13 H13A 118.7
C12 C13 H13A 118.7
C13 C14 C15 121.0(3)
C13 C14 H14A 119.5
C15 C14 H14A 119.5
N4 C15 C16 121.1(3)
N4 C15 C14 121.7(3)
C16 C15 C14 117.2(3)
C17 C16 C15 121.5(3)
C17 C16 H16A 119.2
C15 C16 H16A 119.2
O2 C17 C16 117.7(3)
O2 C17 C12 121.4(3)
C16 C17 C12 120.9(3)
C9 C18 H18A 109.5
C9 C18 H18B 109.5
H18A C18 H18B 109.5
C9 C18 H18C 109.5
H18A C18 H18C 109.5
H18B C18 H18C 109.5
C9 C19 H19A 109.5
C9 C19 H19B 109.5
H19A C19 H19B 109.5
C9 C19 H19C 109.5
H19A C19 H19C 109.5
H19B C19 H19C 109.5
N3 C20 C21 114.1(3)
N3 C20 H20A 108.7
C21 C20 H20A 108.7
N3 C20 H20B 108.7
C21 C20 H20B 108.7
H20A C20 H20B 107.6
C20 C21 H21A 109.5
C20 C21 H21B 109.5
H21A C21 H21B 109.5
C20 C21 H21C 109.5
H21A C21 H21C 109.5
H21B C21 H21C 109.5
N3 C22 C23 113.9(3)
N3 C22 H22A 108.8
C23 C22 H22A 108.8
N3 C22 H22B 108.8
C23 C22 H22B 108.8
H22A C22 H22B 107.7
C22 C23 H23A 109.5
C22 C23 H23B 109.5
H23A C23 H23B 109.5
C22 C23 H23C 109.5
H23A C23 H23C 109.5
H23B C23 H23C 109.5
N4 C24 C25 114.7(4)
N4 C24 H24A 108.6
C25 C24 H24A 108.6
N4 C24 H24B 108.6
C25 C24 H24B 108.6
H24A C24 H24B 107.6
C24 C25 H25A 109.5
C24 C25 H25B 109.5
H25A C25 H25B 109.5
C24 C25 H25C 109.5
H25A C25 H25C 109.5
H25B C25 H25C 109.5
C27A C26A N4 109.4(11)
C27A C26A H26A 109.8
N4 C26A H26A 109.8
C27A C26A H26B 109.8
N4 C26A H26B 109.8
H26A C26A H26B 108.2
C26B C27B H27D 109.5
C26B C27B H27E 109.5
H27D C27B H27E 109.5
C26B C27B H27F 109.5
H27D C27B H27F 109.5
H27E C27B H27F 109.5
C27B C26B N4 102.8(16)
C27B C26B H26C 111.2
N4 C26B H26C 111.2
C27B C26B H26D 111.2
N4 C26B H26D 111.2
H26C C26B H26D 109.1

loop_
_geom_bond_atom_site_label_1
_geom_bond_atom_site_label_2
_geom_bond_distance
_geom_bond_publ_flag
Mo1 O3 1.701(2) y
Mo1 O4 1.710(2) y
Mo1 O2 1.949(2) y
Mo1 O1 2.0875(18) y
Mo1 N1 2.151(3) y
Mo1 N2 2.335(3) y
O1 C1 1.307(3) ?
O2 C17 1.346(3) ?
N1 C7 1.305(4) ?
N1 C8 1.473(4) ?
N2 C11 1.282(4) ?
N2 C10 1.470(4) ?
N3 C3 1.369(4) ?
N3 C22 1.464(4) ?
N3 C20 1.468(4) ?
N4 C15 1.376(4) ?
N4 C24 1.448(4) ?
N4 C26A 1.521(11) ?
N4 C26B 1.550(17) ?
C1 C2 1.402(4) ?
C1 C6 1.434(4) ?
C2 C3 1.407(4) ?
C2 H2A 0.9300 ?
C3 C4 1.419(4) ?
C4 C5 1.356(4) ?
C4 H4A 0.9300 ?
C5 C6 1.417(4) ?
C5 H5A 0.9300 ?
C6 C7 1.408(4) ?
C7 H7A 0.9300 ?
C8 C9 1.546(5) ?
C8 H8A 0.9700 ?
C8 H8B 0.9700 ?
C9 C18 1.532(5) ?
C9 C19 1.536(5) ?
C9 C10 1.543(4) ?
C10 H10A 0.9700 ?
C10 H10B 0.9700 ?
C11 C12 1.436(4) ?
C11 H11A 0.9300 ?
C12 C13 1.409(4) ?
C12 C17 1.409(4) ?
C13 C14 1.363(4) ?
C13 H13A 0.9300 ?
C14 C15 1.410(4) ?
C14 H14A 0.9300 ?
C15 C16 1.402(4) ?
C16 C17 1.390(4) ?
C16 H16A 0.9300 ?
C18 H18A 0.9600 ?
C18 H18B 0.9600 ?
C18 H18C 0.9600 ?
C19 H19A 0.9600 ?
C19 H19B 0.9600 ?
C19 H19C 0.9600 ?
C20 C21 1.477(5) ?
C20 H20A 0.9700 ?
C20 H20B 0.9700 ?
C21 H21A 0.9600 ?
C21 H21B 0.9600 ?
C21 H21C 0.9600 ?
C22 C23 1.496(5) ?
C22 H22A 0.9700 ?
C22 H22B 0.9700 ?
C23 H23A 0.9600 ?
C23 H23B 0.9600 ?
C23 H23C 0.9600 ?
C24 C25 1.501(5) ?
C24 H24A 0.9700 ?
C24 H24B 0.9700 ?
C25 H25A 0.9600 ?
C25 H25B 0.9600 ?
C25 H25C 0.9600 ?
C26A C27A 1.514(16) ?
C26A H26A 0.9700 ?
C26A H26B 0.9700 ?
C27A H27A 0.9600 ?
C27A H27B 0.9600 ?
C27A H27C 0.9600 ?
C27B C26B 1.48(2) ?
C27B H27D 0.9600 ?
C27B H27E 0.9600 ?
C27B H27F 0.9600 ?
C26B H26C 0.9700 ?
C26B H26D 0.9700 ?

loop_
_geom_torsion_atom_site_label_1
_geom_torsion_atom_site_label_2
_geom_torsion_atom_site_label_3
_geom_torsion_atom_site_label_4
_geom_torsion
O3 Mo1 O1 C1 51.0(2)
O4 Mo1 O1 C1 -92.3(4)
O2 Mo1 O1 C1 155.4(2)
N1 Mo1 O1 C1 -45.0(2)
N2 Mo1 O1 C1 -123.1(2)
O3 Mo1 O2 C17 -150.9(3)
O4 Mo1 O2 C17 -44.0(3)
O1 Mo1 O2 C17 120.7(3)
N1 Mo1 O2 C17 61.5(4)
N2 Mo1 O2 C17 41.2(3)
O3 Mo1 N1 C7 -52.2(3)
O4 Mo1 N1 C7 -156.3(3)
O2 Mo1 N1 C7 96.3(3)
O1 Mo1 N1 C7 35.7(3)
N2 Mo1 N1 C7 117.0(3)
O3 Mo1 N1 C8 135.4(2)
O4 Mo1 N1 C8 31.3(2)
O2 Mo1 N1 C8 -76.1(3)
O1 Mo1 N1 C8 -136.7(2)
N2 Mo1 N1 C8 -55.4(2)
O3 Mo1 N2 C11 -137.7(4)
O4 Mo1 N2 C11 77.8(3)
O2 Mo1 N2 C11 -20.9(2)
O1 Mo1 N2 C11 -110.5(2)
N1 Mo1 N2 C11 167.3(3)
O3 Mo1 N2 C10 41.3(5)
O4 Mo1 N2 C10 -103.1(2)
O2 Mo1 N2 C10 158.1(2)
O1 Mo1 N2 C10 68.5(2)
N1 Mo1 N2 C10 -13.7(2)
Mo1 O1 C1 C2 -152.4(2)
Mo1 O1 C1 C6 32.0(4)
O1 C1 C2 C3 -176.1(3)
C6 C1 C2 C3 -0.4(4)
C22 N3 C3 C2 -0.5(5)
C20 N3 C3 C2 -176.0(3)
C22 N3 C3 C4 -179.5(3)
C20 N3 C3 C4 5.0(5)
C1 C2 C3 N3 -178.8(3)
C1 C2 C3 C4 0.2(4)
N3 C3 C4 C5 179.6(3)
C2 C3 C4 C5 0.6(5)
C3 C4 C5 C6 -1.3(5)
C4 C5 C6 C7 168.0(3)
C4 C5 C6 C1 1.1(5)
O1 C1 C6 C7 8.6(4)
C2 C1 C6 C7 -167.0(3)
O1 C1 C6 C5 175.4(3)
C2 C1 C6 C5 -0.2(4)
C8 N1 C7 C6 156.9(3)
Mo1 N1 C7 C6 -15.4(5)
C5 C6 C7 N1 177.3(3)
C1 C6 C7 N1 -16.4(5)
C7 N1 C8 C9 -89.8(4)
Mo1 N1 C8 C9 83.1(3)
N1 C8 C9 C18 -141.6(3)
N1 C8 C9 C19 97.5(3)
N1 C8 C9 C10 -20.3(4)
C11 N2 C10 C9 -114.2(3)
Mo1 N2 C10 C9 66.7(3)
C18 C9 C10 N2 70.1(4)
C19 C9 C10 N2 -171.2(3)
C8 C9 C10 N2 -51.3(4)
C10 N2 C11 C12 -179.0(3)
Mo1 N2 C11 C12 0.0(4)
N2 C11 C12 C13 -168.3(3)
N2 C11 C12 C17 16.4(5)
C17 C12 C13 C14 -4.8(5)
C11 C12 C13 C14 179.5(3)
C12 C13 C14 C15 1.5(5)
C24 N4 C15 C16 -1.4(6)
C26A N4 C15 C16 -159.0(6)
C26B N4 C15 C16 160.8(7)
C24 N4 C15 C14 178.4(3)
C26A N4 C15 C14 20.8(7)
C26B N4 C15 C14 -19.4(8)
C13 C14 C15 N4 -176.4(3)
C13 C14 C15 C16 3.4(5)
N4 C15 C16 C17 174.8(3)
C14 C15 C16 C17 -5.1(5)
Mo1 O2 C17 C16 142.5(2)
Mo1 O2 C17 C12 -39.5(4)
C15 C16 C17 O2 179.8(3)
C15 C16 C17 C12 1.7(5)
C13 C12 C17 O2 -174.8(3)
C11 C12 C17 O2 0.6(5)
C13 C12 C17 C16 3.2(4)
C11 C12 C17 C16 178.6(3)
C3 N3 C20 C21 80.7(4)
C22 N3 C20 C21 -95.0(4)
C3 N3 C22 C23 -79.7(4)
C20 N3 C22 C23 96.1(4)
C15 N4 C24 C25 83.1(5)
C26A N4 C24 C25 -118.2(6)
C26B N4 C24 C25 -79.0(8)
C15 N4 C26A C27A -95.0(7)
C24 N4 C26A C27A 105.7(6)
C26B N4 C26A C27A 1.3(9)
C15 N4 C26B C27B 94.7(10)
C24 N4 C26B C27B -102.3(9)
C26A N4 C26B C27B -8.8(10)
